data_2213126
loop_
_publ_author_name
'Xu, Hong-Wu'
'Yuan, Wen-Bing'
'Li, Jin-Xia'
'Liu, Min'

_publ_section_title
;
 Bis(tetra-<i>n</i>-butylammonium)
 bis(1,2-dicyanoethylene-1,2-dithiolato-\k^2^<i>S</i>,<i>S</i>')palladate(II)
;
_journal_coeditor_code BH2096
_journal_issue 5
_journal_name_full 'Acta Crystallographica Section E'
_journal_page_first m1237
_journal_page_last m1238
_journal_paper_doi 10.1107/S1600536807015541
_journal_volume 63
_journal_year 2007
_chemical_formula_iupac '(C16 H36 N2)2 [Pd (C4 N2 S2)2]'
_chemical_formula_moiety '2(C16 H36 N), C8 N4 Pd S4'
_chemical_formula_sum 'C40 H72 N6 Pd S4'
_chemical_formula_weight 871.74
_chemical_name_systematic
;
Bis(Tetra-n-butylammonium)
bis(1,2-dicyanoethylene-1,2-dithiolato-\k^2^S,S')palladium(II)
;
_space_group_IT_number 2
_symmetry_cell_setting triclinic
_symmetry_space_group_name_Hall '-P 1'
_symmetry_space_group_name_H-M 'P -1'
_atom_sites_solution_hydrogens geom
_atom_sites_solution_primary direct
_atom_sites_solution_secondary difmap
_audit_creation_method SHELXL97
_cell_angle_alpha 85.631(2)
_cell_angle_beta 87.964(2)
_cell_angle_gamma 65.476(2)
_cell_formula_units_Z 1
_cell_length_a 9.7986(11)
_cell_length_b 10.8084(12)
_cell_length_c 12.4030(13)
_cell_measurement_reflns_used 2635
_cell_measurement_temperature 293(2)
_cell_measurement_theta_max 25.07
_cell_measurement_theta_min 1.65
_cell_volume 1191.6(2)
_computing_cell_refinement 'SAINT (Siemens, 1994)'
_computing_data_collection 'SMART (Siemens, 1996)'
_computing_data_reduction 'XPREP (Siemens, 1994)'
_computing_molecular_graphics SHELXTL
_computing_publication_material SHELXTL
_computing_structure_refinement SHELXTL
_computing_structure_solution 'SHELXTL (Siemens, 1994)'
_diffrn_ambient_temperature 293(2)
_diffrn_measured_fraction_theta_full 0.986
_diffrn_measured_fraction_theta_max 0.986
_diffrn_measurement_device_type 'Siemens SMART CCD'
_diffrn_measurement_method '\f and \w'
_diffrn_radiation_monochromator graphite
_diffrn_radiation_source 'fine-focus sealed tube'
_diffrn_radiation_type MoK\a
_diffrn_radiation_wavelength 0.71073
_diffrn_reflns_av_R_equivalents 0.0307
_diffrn_reflns_av_sigmaI/netI 0.0558
_diffrn_reflns_limit_h_max 11
_diffrn_reflns_limit_h_min -7
_diffrn_reflns_limit_k_max 12
_diffrn_reflns_limit_k_min -12
_diffrn_reflns_limit_l_max 14
_diffrn_reflns_limit_l_min -14
_diffrn_reflns_number 6213
_diffrn_reflns_theta_full 25.07
_diffrn_reflns_theta_max 25.07
_diffrn_reflns_theta_min 1.65
_diffrn_standards_decay_% 0
_diffrn_standards_interval_count 0
_diffrn_standards_interval_time 0
_diffrn_standards_number 0
_exptl_absorpt_coefficient_mu 0.597
_exptl_absorpt_correction_T_max 0.877
_exptl_absorpt_correction_T_min 0.713
_exptl_absorpt_correction_type multi-scan
_exptl_absorpt_process_details '(SADABS; Sheldrick, 1996)'
_exptl_crystal_colour green
_exptl_crystal_density_diffrn 1.215
_exptl_crystal_density_method 'not measured'
_exptl_crystal_description prism
_exptl_crystal_F_000 464
_exptl_crystal_size_max 0.56
_exptl_crystal_size_mid 0.26
_exptl_crystal_size_min 0.22
_refine_diff_density_max 0.468
_refine_diff_density_min -0.639
_refine_ls_extinction_method none
_refine_ls_goodness_of_fit_ref 1.149
_refine_ls_hydrogen_treatment constr
_refine_ls_matrix_type full
_refine_ls_number_parameters 232
_refine_ls_number_reflns 4181
_refine_ls_number_restraints 0
_refine_ls_restrained_S_all 1.149
_refine_ls_R_factor_all 0.0956
_refine_ls_R_factor_gt 0.0646
_refine_ls_shift/su_max 0.000
_refine_ls_shift/su_mean 0.000
_refine_ls_structure_factor_coef Fsqd
_refine_ls_weighting_details 'calc w=1/[\s^2^(Fo^2^)+(0.0377P)^2^+2.3236P] where P=(Fo^2^+2Fc^2^)/3'
_refine_ls_weighting_scheme calc
_refine_ls_wR_factor_gt 0.1279
_refine_ls_wR_factor_ref 0.1484
_reflns_number_gt 3178
_reflns_number_total 4181
_reflns_threshold_expression I>2\s(I)
_cod_data_source_file bh2096.cif
_cod_data_source_block I
_cod_database_code 2213126
_cod_database_fobs_code 2213126

loop_
_symmetry_equiv_pos_as_xyz
'x, y, z'
'-x, -y, -z'

loop_
_atom_site_type_symbol
_atom_site_label
_atom_site_fract_x
_atom_site_fract_y
_atom_site_fract_z
_atom_site_U_iso_or_equiv
_atom_site_adp_type
_atom_site_calc_flag
_atom_site_refinement_flags
_atom_site_occupancy
Pd Pd1 1.5000 -1.0000 1.5000 0.0542(2) Uani d S 1
S S1 1.38629(18) -0.77325(16) 1.53277(14) 0.0704(5) Uani d . 1
S S2 1.34516(17) -0.95959(15) 1.35469(13) 0.0628(4) Uani d . 1
N N1 1.3909(8) -0.5371(7) 1.7292(7) 0.132(3) Uani d . 1
N N2 1.2810(7) -1.1325(7) 1.1311(5) 0.0892(18) Uani d . 1
N N11 1.2083(5) -1.0866(4) 0.7782(3) 0.0533(11) Uani d . 1
C C1 1.3412(7) -1.1296(6) 1.2076(5) 0.0664(16) Uani d . 1
C C2 1.4106(6) -1.1202(6) 1.3043(5) 0.0564(14) Uani d . 1
C C3 1.4780(6) -0.7688(6) 1.6478(5) 0.0584(14) Uani d . 1
C C4 1.4313(7) -0.6401(8) 1.6925(6) 0.083(2) Uani d . 1
C C11 1.2052(7) -1.0010(6) 0.8701(4) 0.0610(15) Uani d . 1
H H11A 1.2280 -1.0589 0.9367 0.073 Uiso calc R 1
H H11B 1.1041 -0.9313 0.8768 0.073 Uiso calc R 1
C C12 1.3124(8) -0.9320(7) 0.8594(6) 0.0809(19) Uani d . 1
H H12A 1.3012 -0.8845 0.7885 0.097 Uiso calc R 1
H H12B 1.4147 -1.0006 0.8658 0.097 Uiso calc R 1
C C13 1.2821(9) -0.8301(7) 0.9468(6) 0.091(2) Uani d . 1
H H13A 1.2761 -0.8742 1.0167 0.109 Uiso calc R 1
H H13B 1.3658 -0.8044 0.9487 0.109 Uiso calc R 1
C C14 1.1425(11) -0.7059(9) 0.9283(8) 0.127(3) Uani d . 1
H H14A 1.1284 -0.6467 0.9855 0.191 Uiso calc R 1
H H14B 1.0590 -0.7304 0.9269 0.191 Uiso calc R 1
H H14C 1.1491 -0.6597 0.8604 0.191 Uiso calc R 1
C C21 1.1580(6) -0.9990(6) 0.6738(4) 0.0590(14) Uani d . 1
H H21A 1.1622 -1.0575 0.6170 0.071 Uiso calc R 1
H H21B 1.2294 -0.9598 0.6550 0.071 Uiso calc R 1
C C22 1.0018(7) -0.8838(7) 0.6745(6) 0.084(2) Uani d . 1
H H22A 0.9283 -0.9224 0.6823 0.101 Uiso calc R 1
H H22B 0.9922 -0.8314 0.7367 0.101 Uiso calc R 1
C C23 0.9692(8) -0.7932(8) 0.5774(6) 0.101(3) Uani d . 1
H H23A 0.9815 -0.8468 0.5156 0.122 Uiso calc R 1
H H23B 1.0429 -0.7547 0.5705 0.122 Uiso calc R 1
C C24 0.8150(8) -0.6777(8) 0.5724(6) 0.101(3) Uani d . 1
H H24A 0.8046 -0.6230 0.5059 0.151 Uiso calc R 1
H H24B 0.8017 -0.6224 0.6323 0.151 Uiso calc R 1
H H24C 0.7406 -0.7140 0.5758 0.151 Uiso calc R 1
C C31 1.3672(6) -1.1915(6) 0.7584(5) 0.0572(14) Uani d . 1
H H31A 1.3654 -1.2409 0.6968 0.069 Uiso calc R 1
H H31B 1.4296 -1.1431 0.7387 0.069 Uiso calc R 1
C C32 1.4407(6) -1.2937(6) 0.8512(5) 0.0609(15) Uani d . 1
H H32A 1.3889 -1.3528 0.8648 0.073 Uiso calc R 1
H H32B 1.4338 -1.2464 0.9160 0.073 Uiso calc R 1
C C33 1.6041(7) -1.3785(7) 0.8252(7) 0.090(2) Uani d . 1
H H33A 1.6580 -1.3207 0.8216 0.108 Uiso calc R 1
H H33B 1.6109 -1.4138 0.7546 0.108 Uiso calc R 1
C C34 1.6782(8) -1.4969(8) 0.9084(7) 0.110(3) Uani d . 1
H H34A 1.7809 -1.5479 0.8881 0.165 Uiso calc R 1
H H34B 1.6260 -1.5552 0.9117 0.165 Uiso calc R 1
H H34C 1.6746 -1.4625 0.9781 0.165 Uiso calc R 1
C C41 1.1043(6) -1.1553(6) 0.8100(5) 0.0583(14) Uani d . 1
H H41A 1.1433 -1.2139 0.8751 0.070 Uiso calc R 1
H H41B 1.0071 -1.0854 0.8281 0.070 Uiso calc R 1
C C42 1.0813(6) -1.2396(6) 0.7266(5) 0.0635(15) Uani d . 1
H H42A 1.1777 -1.2979 0.6970 0.076 Uiso calc R 1
H H42B 1.0210 -1.1796 0.6678 0.076 Uiso calc R 1
C C43 1.0041(7) -1.3267(7) 0.7752(6) 0.0759(18) Uani d . 1
H H43A 1.0652 -1.3870 0.8335 0.091 Uiso calc R 1
H H43B 0.9086 -1.2681 0.8059 0.091 Uiso calc R 1
C C44 0.9774(8) -1.4111(7) 0.6932(6) 0.089(2) Uani d . 1
H H44A 0.9290 -1.4647 0.7280 0.133 Uiso calc R 1
H H44B 1.0717 -1.4704 0.6634 0.133 Uiso calc R 1
H H44C 0.9147 -1.3518 0.6363 0.133 Uiso calc R 1

loop_
_atom_site_aniso_label
_atom_site_aniso_U_11
_atom_site_aniso_U_22
_atom_site_aniso_U_33
_atom_site_aniso_U_12
_atom_site_aniso_U_13
_atom_site_aniso_U_23
Pd1 0.0468(4) 0.0486(4) 0.0631(4) -0.0165(3) 0.0000(3) 0.0016(3)
S1 0.0651(10) 0.0511(9) 0.0857(12) -0.0138(8) -0.0196(9) -0.0021(8)
S2 0.0562(9) 0.0532(9) 0.0703(10) -0.0140(7) -0.0094(8) 0.0013(8)
N1 0.098(5) 0.087(5) 0.192(8) -0.007(4) -0.044(5) -0.058(5)
N2 0.096(4) 0.105(5) 0.061(4) -0.035(4) -0.010(3) -0.003(3)
N11 0.048(2) 0.057(3) 0.052(3) -0.020(2) 0.004(2) -0.002(2)
C1 0.059(4) 0.067(4) 0.066(4) -0.019(3) 0.003(3) -0.003(3)
C2 0.049(3) 0.063(4) 0.058(4) -0.023(3) 0.000(3) -0.005(3)
C3 0.050(3) 0.055(3) 0.071(4) -0.021(3) -0.001(3) -0.007(3)
C4 0.064(4) 0.075(5) 0.105(6) -0.018(4) -0.022(4) -0.023(4)
C11 0.065(4) 0.060(3) 0.051(3) -0.019(3) 0.002(3) 0.001(3)
C12 0.078(4) 0.087(5) 0.085(5) -0.040(4) 0.008(4) -0.018(4)
C13 0.111(6) 0.075(5) 0.084(5) -0.034(4) -0.009(4) -0.014(4)
C14 0.141(8) 0.084(6) 0.138(8) -0.025(6) -0.009(7) -0.019(6)
C21 0.065(4) 0.063(4) 0.049(3) -0.029(3) -0.005(3) 0.011(3)
C22 0.063(4) 0.091(5) 0.078(5) -0.017(4) 0.005(3) 0.022(4)
C23 0.084(5) 0.099(6) 0.093(6) -0.016(5) -0.005(4) 0.025(5)
C24 0.081(5) 0.092(5) 0.103(6) -0.016(4) -0.013(4) 0.034(5)
C31 0.048(3) 0.062(3) 0.060(3) -0.021(3) 0.006(3) -0.011(3)
C32 0.054(3) 0.056(3) 0.068(4) -0.018(3) -0.005(3) -0.001(3)
C33 0.056(4) 0.079(5) 0.125(6) -0.019(4) -0.005(4) 0.001(4)
C34 0.066(5) 0.085(5) 0.155(8) -0.011(4) -0.021(5) 0.023(5)
C41 0.046(3) 0.064(4) 0.061(3) -0.021(3) 0.003(3) 0.009(3)
C42 0.057(3) 0.066(4) 0.070(4) -0.029(3) -0.004(3) 0.008(3)
C43 0.062(4) 0.071(4) 0.096(5) -0.032(3) -0.006(4) 0.011(4)
C44 0.080(5) 0.080(5) 0.115(6) -0.043(4) -0.013(4) 0.002(4)

loop_
_atom_type_symbol
_atom_type_description
_atom_type_scat_dispersion_real
_atom_type_scat_dispersion_imag
_atom_type_scat_source
C C 0.0033 0.0016 'International Tables Vol C Tables 4.2.6.8 and 6.1.1.4'
H H 0.0000 0.0000 'International Tables Vol C Tables 4.2.6.8 and 6.1.1.4'
N N 0.0061 0.0033 'International Tables Vol C Tables 4.2.6.8 and 6.1.1.4'
S S 0.1246 0.1234 'International Tables Vol C Tables 4.2.6.8 and 6.1.1.4'
Pd Pd -0.9988 1.0072 'International Tables Vol C Tables 4.2.6.8 and 6.1.1.4'

loop_
_geom_angle_atom_site_label_1
_geom_angle_atom_site_label_2
_geom_angle_atom_site_label_3
_geom_angle_site_symmetry_1
_geom_angle_site_symmetry_3
_geom_angle
S2 Pd1 S2 2_838 . 180.0000(10)
S2 Pd1 S1 2_838 . 90.10(6)
S2 Pd1 S1 . . 89.90(6)
S2 Pd1 S1 2_838 2_838 89.90(6)
S2 Pd1 S1 . 2_838 90.10(6)
S1 Pd1 S1 . 2_838 180.0000(10)
C3 S1 Pd1 . . 101.8(2)
C2 S2 Pd1 . . 101.8(2)
C21 N11 C11 . . 110.9(4)
C21 N11 C41 . . 110.9(4)
C11 N11 C41 . . 106.9(4)
C21 N11 C31 . . 106.4(4)
C11 N11 C31 . . 110.7(4)
C41 N11 C31 . . 111.1(4)
N2 C1 C2 . . 177.3(7)
C3 C2 C1 2_838 . 121.0(5)
C3 C2 S2 2_838 . 122.7(4)
C1 C2 S2 . . 116.3(4)
C2 C3 C4 2_838 . 119.8(6)
C2 C3 S1 2_838 . 123.5(5)
C4 C3 S1 . . 116.7(5)
N1 C4 C3 . . 178.4(9)
N11 C11 C12 . . 115.8(5)
N11 C11 H11A . . 108.3
C12 C11 H11A . . 108.3
N11 C11 H11B . . 108.3
C12 C11 H11B . . 108.3
H11A C11 H11B . . 107.4
C11 C12 C13 . . 111.3(6)
C11 C12 H12A . . 109.4
C13 C12 H12A . . 109.4
C11 C12 H12B . . 109.4
C13 C12 H12B . . 109.4
H12A C12 H12B . . 108.0
C14 C13 C12 . . 113.0(7)
C14 C13 H13A . . 109.0
C12 C13 H13A . . 109.0
C14 C13 H13B . . 109.0
C12 C13 H13B . . 109.0
H13A C13 H13B . . 107.8
C13 C14 H14A . . 109.5
C13 C14 H14B . . 109.5
H14A C14 H14B . . 109.5
C13 C14 H14C . . 109.5
H14A C14 H14C . . 109.5
H14B C14 H14C . . 109.5
N11 C21 C22 . . 116.1(5)
N11 C21 H21A . . 108.3
C22 C21 H21A . . 108.3
N11 C21 H21B . . 108.3
C22 C21 H21B . . 108.3
H21A C21 H21B . . 107.4
C23 C22 C21 . . 113.0(5)
C23 C22 H22A . . 109.0
C21 C22 H22A . . 109.0
C23 C22 H22B . . 109.0
C21 C22 H22B . . 109.0
H22A C22 H22B . . 107.8
C22 C23 C24 . . 115.7(6)
C22 C23 H23A . . 108.4
C24 C23 H23A . . 108.4
C22 C23 H23B . . 108.4
C24 C23 H23B . . 108.4
H23A C23 H23B . . 107.4
C23 C24 H24A . . 109.5
C23 C24 H24B . . 109.5
H24A C24 H24B . . 109.5
C23 C24 H24C . . 109.5
H24A C24 H24C . . 109.5
H24B C24 H24C . . 109.5
C32 C31 N11 . . 116.3(4)
C32 C31 H31A . . 108.2
N11 C31 H31A . . 108.2
C32 C31 H31B . . 108.2
N11 C31 H31B . . 108.2
H31A C31 H31B . . 107.4
C31 C32 C33 . . 110.2(5)
C31 C32 H32A . . 109.6
C33 C32 H32A . . 109.6
C31 C32 H32B . . 109.6
C33 C32 H32B . . 109.6
H32A C32 H32B . . 108.1
C32 C33 C34 . . 112.6(6)
C32 C33 H33A . . 109.1
C34 C33 H33A . . 109.1
C32 C33 H33B . . 109.1
C34 C33 H33B . . 109.1
H33A C33 H33B . . 107.8
C33 C34 H34A . . 109.5
C33 C34 H34B . . 109.5
H34A C34 H34B . . 109.5
C33 C34 H34C . . 109.5
H34A C34 H34C . . 109.5
H34B C34 H34C . . 109.5
C42 C41 N11 . . 116.3(4)
C42 C41 H41A . . 108.2
N11 C41 H41A . . 108.2
C42 C41 H41B . . 108.2
N11 C41 H41B . . 108.2
H41A C41 H41B . . 107.4
C41 C42 C43 . . 111.3(5)
C41 C42 H42A . . 109.4
C43 C42 H42A . . 109.4
C41 C42 H42B . . 109.4
C43 C42 H42B . . 109.4
H42A C42 H42B . . 108.0
C44 C43 C42 . . 112.7(6)
C44 C43 H43A . . 109.1
C42 C43 H43A . . 109.1
C44 C43 H43B . . 109.1
C42 C43 H43B . . 109.1
H43A C43 H43B . . 107.8
C43 C44 H44A . . 109.5
C43 C44 H44B . . 109.5
H44A C44 H44B . . 109.5
C43 C44 H44C . . 109.5
H44A C44 H44C . . 109.5
H44B C44 H44C . . 109.5

loop_
_geom_bond_atom_site_label_1
_geom_bond_atom_site_label_2
_geom_bond_site_symmetry_2
_geom_bond_distance
Pd1 S1 . 2.2947(16)
Pd1 S1 2_838 2.2947(16)
Pd1 S2 2_838 2.2945(15)
Pd1 S2 . 2.2945(16)
S1 C3 . 1.727(6)
S2 C2 . 1.740(6)
N1 C4 . 1.141(8)
N2 C1 . 1.144(8)
N11 C21 . 1.512(6)
N11 C11 . 1.514(7)
N11 C41 . 1.518(7)
N11 C31 . 1.524(6)
C1 C2 . 1.431(9)
C2 C3 2_838 1.355(8)
C3 C2 2_838 1.355(8)
C3 C4 . 1.422(9)
C11 C12 . 1.517(8)
C11 H11A . 0.9700
C11 H11B . 0.9700
C12 C13 . 1.538(9)
C12 H12A . 0.9700
C12 H12B . 0.9700
C13 C14 . 1.476(10)
C13 H13A . 0.9700
C13 H13B . 0.9700
C14 H14A . 0.9600
C14 H14B . 0.9600
C14 H14C . 0.9600
C21 C22 . 1.521(8)
C21 H21A . 0.9700
C21 H21B . 0.9700
C22 C23 . 1.449(9)
C22 H22A . 0.9700
C22 H22B . 0.9700
C23 C24 . 1.508(9)
C23 H23A . 0.9700
C23 H23B . 0.9700
C24 H24A . 0.9600
C24 H24B . 0.9600
C24 H24C . 0.9600
C31 C32 . 1.506(8)
C31 H31A . 0.9700
C31 H31B . 0.9700
C32 C33 . 1.516(8)
C32 H32A . 0.9700
C32 H32B . 0.9700
C33 C34 . 1.521(10)
C33 H33A . 0.9700
C33 H33B . 0.9700
C34 H34A . 0.9600
C34 H34B . 0.9600
C34 H34C . 0.9600
C41 C42 . 1.511(8)
C41 H41A . 0.9700
C41 H41B . 0.9700
C42 C43 . 1.515(8)
C42 H42A . 0.9700
C42 H42B . 0.9700
C43 C44 . 1.515(9)
C43 H43A . 0.9700
C43 H43B . 0.9700
C44 H44A . 0.9600
C44 H44B . 0.9600
C44 H44C . 0.9600
